data_4071838
loop_
_publ_author_name
'Abernethy, Robyn J.'
'Foreman, Mark R. St.-J.'
'Hill, Anthony F.'
'Tshabang, Never'
'Willis, Anthony C.'
'Young, Rowan D.'

_publ_section_title
;
 Poly(methimazolyl)borato Nitrosyl Complexes of Molybdenum and Tungsten
;
_journal_issue 17
_journal_name_full Organometallics
_journal_page_first 4455
_journal_paper_doi 10.1021/om800416j
_journal_volume 27
_journal_year 2008
_chemical_compound_source local
_chemical_formula_moiety 'C10 H12 B Mo N5 O3 S2, 0.5(C2 H6 O)'
_chemical_formula_sum 'C11 H15 B Mo N5 O3.5 S2'
_chemical_formula_weight 444.15
_space_group_IT_number 58
_symmetry_cell_setting orthorhombic
_symmetry_space_group_name_Hall '-P 2 2n'
_symmetry_space_group_name_H-M 'P n n m'
_atom_sites_solution_hydrogens geom
_atom_sites_solution_primary direct
_audit_creation_date 08-04-15
_audit_creation_method CRYSTALS_ver_12.18
_audit_update_record
;
2003-06    - data collected and early structure done
2008-04-15 - Report on C11 H15 B Mo N5 O3.50 S2 
            by Anthony C. Willis
            for   Anthony F. Hill and Never Tshabang

2008-04-17 - passes checkcif tests with minor warnings

;
_cell_angle_alpha 90
_cell_angle_beta 90
_cell_angle_gamma 90
_cell_formula_units_Z 4
_cell_length_a 17.4413(6)
_cell_length_b 6.7479(2)
_cell_length_c 15.0143(6)
_cell_measurement_reflns_used 10203
_cell_measurement_temperature 200
_cell_measurement_theta_max 28
_cell_measurement_theta_min 3
_cell_volume 1767.07(11)
_computing_cell_refinement 'Denzo/Scalepack (Otwinowski & Minor, 1997)'
_computing_data_collection 'COLLECT (Nonius BV, 1997)'
_computing_data_reduction 'Denzo/Scalepack (Otwinowski & Minor, 1997)'
_computing_molecular_graphics
; 
ORTEP-II (Johnson 1976) in teXsan (MSC, 1992-1997)
;
_computing_publication_material 'CRYSTALS (Watkin et al 2003)'
_computing_structure_refinement 'CRYSTALS (Watkin et al 2003)'
_computing_structure_solution 'SIR92 (Altomare et al, 1994)'
_diffrn_ambient_temperature 200
_diffrn_measured_fraction_theta_full 0.998
_diffrn_measured_fraction_theta_max 0.998
_diffrn_measurement_device_type 'Nonius KappaCCD'
_diffrn_measurement_method '\f & \w scans'
_diffrn_radiation_monochromator graphite
_diffrn_radiation_type 'Mo K\a'
_diffrn_radiation_wavelength 0.71073
_diffrn_reflns_av_R_equivalents 0.086
_diffrn_reflns_limit_h_max 22
_diffrn_reflns_limit_h_min -22
_diffrn_reflns_limit_k_max 8
_diffrn_reflns_limit_k_min -8
_diffrn_reflns_limit_l_max 19
_diffrn_reflns_limit_l_min -19
_diffrn_reflns_number 20383
_diffrn_reflns_theta_full 27.487
_diffrn_reflns_theta_max 27.487
_diffrn_reflns_theta_min 2.713
_diffrn_standards_number 0
_exptl_absorpt_coefficient_mu 1.000
_exptl_absorpt_correction_T_max 0.976
_exptl_absorpt_correction_T_min 0.875
_exptl_absorpt_correction_type multi-scan
_exptl_absorpt_process_details
;
multi-scan from symmetry-related measurements 
 Sortav (Blessing 1995, 1997)
;
_exptl_crystal_colour orange
_exptl_crystal_density_diffrn 1.669
_exptl_crystal_density_meas ?
_exptl_crystal_description prism
_exptl_crystal_F_000 892
_exptl_crystal_size_max 0.31
_exptl_crystal_size_mid 0.20
_exptl_crystal_size_min 0.03
_refine_diff_density_max 0.33
_refine_diff_density_min -0.55
_refine_ls_extinction_method None
_refine_ls_goodness_of_fit_ref 1.1528
_refine_ls_hydrogen_treatment mixed
_refine_ls_matrix_type full
_refine_ls_number_parameters 126
_refine_ls_number_reflns 1227
_refine_ls_number_restraints 5
_refine_ls_R_factor_all 0.0664
_refine_ls_R_factor_gt 0.0332
_refine_ls_shift/su_max 0.006567
_refine_ls_structure_factor_coef F
_refine_ls_weighting_details
;
 Method, part 1, Chebychev polynomial, 
(Watkin, 1994, Prince, 1982) 
 [weight] = 1.0/[A~0~*T~0~(x)+A~1~*T~1~(x) ... +A~n-1~]*T~n-1~(x)] 
 where A~i~ are the Chebychev coefficients listed below and x= Fcalc/Fmax 
 Method = Robust Weighting (Prince, 1982) 
 W = [weight] * [1-(deltaF/6*sigmaF)^2^]^2^ 
 A~i~ are: 
 0.294 0.186 0.115 
;
_refine_ls_weighting_scheme calc
_refine_ls_wR_factor_all 0.0711
_refine_ls_wR_factor_gt 0.0377
_refine_ls_wR_factor_ref 0.0377
_reflns_limit_h_max 22
_reflns_limit_h_min 0
_reflns_limit_k_max 8
_reflns_limit_k_min 0
_reflns_limit_l_max 19
_reflns_limit_l_min 0
_reflns_number_gt 1227
_reflns_number_total 2104
_reflns_threshold_expression I>2.0\s(I)
_oxford_diffrn_Wilson_B_factor 2.88
_oxford_diffrn_Wilson_scale 47.59
_oxford_refine_ls_scale 0.1528(4)
_oxford_structure_analysis_title 'transformed for std setting'
_cod_data_source_file om800416j-file002.cif
_cod_data_source_block hil0301
_cod_depositor_comments
;
The following automatic conversions were performed:

'_symmetry_cell_setting' value 'Orthorhombic' changed to
'orthorhombic' according to
/home/saulius/struct/CIF-dictionaries/cif_core.dic dictionary named
'cif_core.dic' version 2.4.1 from 2010-06-29.

Automatic conversion script
Id: cif_fix_values 1715 2011-07-08 13:25:40Z adriana 

The following automatic conversions were performed:

'_exptl_crystal_density_meas' value 'not measured' was changed to '?'
- the value is perceived as not measured.

Automatic conversion script
Id: cif_fix_values 3008 2015-01-20 13:52:24Z robertas 
;
_cod_original_sg_symbol_H-M 'P n n m '
_cod_original_formula_sum 'C11 H15 B Mo N5 O3.50 S2'
_cod_database_code 4071838

loop_
_symmetry_equiv_pos_as_xyz
x,y,z
-x,-y,-z
-x+1/2,y+1/2,z+1/2
x+1/2,-y+1/2,-z+1/2
x+1/2,-y+1/2,z+1/2
-x+1/2,y+1/2,-z+1/2
-x,-y,z
x,y,-z

loop_
_atom_site_label
_atom_site_type_symbol
_atom_site_fract_x
_atom_site_fract_y
_atom_site_fract_z
_atom_site_U_iso_or_equiv
_atom_site_occupancy
_atom_site_adp_type
_atom_site_refinement_flags_posn
_atom_site_refinement_flags_adp
Mo1 Mo 0.35038(2) 0.58131(7) 0.5000 0.0337 1.0000 Uani S T
S1 S 0.25574(7) 0.48168(17) 0.38110(9) 0.0553 1.0000 Uani . .
O1 O 0.4208(2) 0.1524(6) 0.5000 0.0440 1.0000 Uani S T
O2 O 0.46546(16) 0.7086(4) 0.35578(19) 0.0461 1.0000 Uani . .
O51 O 0.0890(6) 0.3782(17) 0.5000 0.1062 0.5 Uani DS T
N2 N 0.42073(19) 0.6597(5) 0.4101(2) 0.0350 0.5 Uani . .
N11 N 0.19628(17) 0.8520(5) 0.4151(2) 0.0351 1.0000 Uani . .
N12 N 0.1473(2) 0.6991(5) 0.2997(2) 0.0447 1.0000 Uani . .
C1 C 0.3951(3) 0.3068(8) 0.5000 0.0362 1.0000 Uani S T
C2 C 0.42073(19) 0.6597(5) 0.4101(2) 0.0350 0.5 Uani . .
C11 C 0.1992(2) 0.6844(6) 0.3659(2) 0.0353 1.0000 Uani . .
C12 C 0.1408(3) 0.9744(7) 0.3769(3) 0.0525 1.0000 Uani . .
C13 C 0.1106(3) 0.8804(7) 0.3070(3) 0.0610 1.0000 Uani . .
C14 C 0.1342(3) 0.5527(7) 0.2305(3) 0.0656 1.0000 Uani . .
C52 C 0.0456(10) 0.544(3) 0.5000 0.1336 0.5 Uani DS T
C53 C -0.0355(11) 0.518(5) 0.5000 0.1336 0.5 Uani DS T
B1 B 0.2402(3) 0.9098(9) 0.5000 0.0320 1.0000 Uani S T
H1 H 0.299(3) 0.838(8) 0.5000 0.030(13) 1.0000 Uiso S .
H2 H 0.250(3) 1.079(8) 0.5000 0.036(15) 1.0000 Uiso S .
H51 H 0.1299 0.4087 0.5000 0.1270 0.5 Uiso R .
H121 H 0.1262 1.1095 0.3983 0.0630 1.0000 Uiso R .
H131 H 0.0691 0.9316 0.2672 0.0733 1.0000 Uiso R .
H141 H 0.0926 0.6001 0.1899 0.0788 1.0000 Uiso R .
H142 H 0.1824 0.5331 0.1956 0.0788 1.0000 Uiso R .
H143 H 0.1185 0.4243 0.2583 0.0788 1.0000 Uiso R .
H521 H 0.0593 0.622 0.5544 0.1603 0.5 Uiso R .
H531 H -0.0614 0.650 0.5000 0.1603 0.5 Uiso R .
H532 H -0.0509 0.442 0.5544 0.1603 0.5 Uiso R .

loop_
_atom_site_aniso_label
_atom_site_aniso_U_11
_atom_site_aniso_U_22
_atom_site_aniso_U_33
_atom_site_aniso_U_23
_atom_site_aniso_U_13
_atom_site_aniso_U_12
Mo1 0.0235(2) 0.0274(2) 0.0502(3) 0.0000 0.0000 0.0006(2)
S1 0.0625(7) 0.0353(5) 0.0682(8) -0.0131(5) -0.0266(6) 0.0130(5)
O1 0.040(2) 0.0290(19) 0.064(3) 0.0000 0.0000 0.0066(17)
O2 0.0420(15) 0.0522(16) 0.0441(17) 0.0104(14) 0.0086(13) 0.0007(13)
O51 0.040(5) 0.065(7) 0.213(16) 0.0000 0.0000 -0.003(5)
N2 0.0341(17) 0.0330(16) 0.0380(19) -0.0017(16) -0.0086(15) 0.0052(14)
N11 0.0361(16) 0.0319(16) 0.0373(17) 0.0028(13) -0.0011(13) 0.0023(13)
N12 0.0492(19) 0.0454(19) 0.0394(18) 0.0008(15) -0.0118(17) 0.0064(18)
C1 0.031(3) 0.038(3) 0.040(3) 0.0000 0.0000 -0.004(2)
C2 0.0341(17) 0.0330(16) 0.0380(19) -0.0017(16) -0.0086(15) 0.0052(14)
C11 0.0340(18) 0.038(2) 0.034(2) 0.0041(17) 0.0013(15) -0.0012(16)
C12 0.061(3) 0.046(2) 0.051(2) 0.001(2) -0.013(2) 0.023(2)
C13 0.066(3) 0.057(3) 0.060(3) 0.000(2) -0.021(2) 0.027(2)
C14 0.084(4) 0.058(3) 0.055(3) -0.007(2) -0.030(3) 0.010(3)
C52 0.062(7) 0.089(14) 0.249(17) 0.0000 0.0000 -0.00797(10)
C53 0.062(7) 0.089(14) 0.249(17) 0.0000 0.0000 -0.00797(10)
B1 0.029(2) 0.026(3) 0.041(3) 0.0000 0.0000 0.003(2)

loop_
_atom_type_symbol
_atom_type_scat_dispersion_real
_atom_type_scat_dispersion_imag
_atom_type_scat_Cromer_Mann_a1
_atom_type_scat_Cromer_Mann_b1
_atom_type_scat_Cromer_Mann_a2
_atom_type_scat_Cromer_Mann_b2
_atom_type_scat_Cromer_Mann_a3
_atom_type_scat_Cromer_Mann_b3
_atom_type_scat_Cromer_Mann_a4
_atom_type_scat_Cromer_Mann_b4
_atom_type_scat_Cromer_Mann_c
_atom_type_scat_source
C 0.0033 0.0016 2.3100 20.8439 1.0200 10.2075 1.5886 0.5687 0.8650 51.6512 0.2156 'International Tables Vol C 4.2.6.8 and 6.1.1.4'
H 0.0000 0.0000 0.4930 10.5109 0.3229 26.1257 0.1402 3.1424 0.0408 57.7998 0.0030 'International Tables Vol C 4.2.6.8 and 6.1.1.4'
B 0.0013 0.0007 2.0545 23.2185 1.3326 1.0210 1.0979 60.3498 0.7068 0.1403 -0.1932 'International Tables Vol C 4.2.6.8 and 6.1.1.4'
Mo -1.6832 0.6857 3.7025 0.2772 17.2356 1.0958 12.8876 11.0040 3.7429 61.6584 4.3875 'International Tables Vol C 4.2.6.8 and 6.1.1.4'
N 0.0061 0.0033 12.2126 0.0057 3.1322 9.8933 2.0125 28.9975 1.1663 0.5826 -11.5290 'International Tables Vol C 4.2.6.8 and 6.1.1.4'
O 0.0106 0.0060 3.0485 13.2771 2.2868 5.7011 1.5463 0.3239 0.8670 32.9089 0.2508 'International Tables Vol C 4.2.6.8 and 6.1.1.4'
S 0.1246 0.1234 6.9053 1.4679 5.2034 22.2151 1.4379 0.2536 1.5863 56.1720 0.8669 'International Tables Vol C 4.2.6.8 and 6.1.1.4'

loop_
_geom_angle_atom_site_label_1
_geom_angle_site_symmetry_1
_geom_angle_atom_site_label_2
_geom_angle_atom_site_label_3
_geom_angle_site_symmetry_3
_geom_angle
_geom_angle_publ_flag
S1 8_556 Mo1 N2 8_556 89.64(10) yes
S1 8_556 Mo1 S1 . 90.10(7) yes
N2 8_556 Mo1 S1 . 179.14(10) yes
S1 8_556 Mo1 N2 . 179.14(10) yes
N2 8_556 Mo1 N2 . 90.6(2) yes
S1 . Mo1 N2 . 89.64(10) yes
S1 8_556 Mo1 C1 . 90.48(11) yes
N2 8_556 Mo1 C1 . 90.34(14) yes
S1 . Mo1 C1 . 90.48(11) yes
N2 . Mo1 C1 . 90.34(14) yes
S1 8_556 Mo1 H1 . 86.5(11) yes
N2 8_556 Mo1 H1 . 92.7(11) yes
S1 . Mo1 H1 . 86.5(11) yes
N2 . Mo1 H1 . 92.7(11) yes
C1 . Mo1 H1 . 175.7(16) yes
Mo1 . S1 C11 . 105.07(14) yes
C52 . O51 H51 . 108.0 yes
O2 . N2 Mo1 . 178.6(3) yes
C11 . N11 C12 . 107.3(3) yes
C11 . N11 B1 . 130.3(3) yes
C12 . N11 B1 . 122.4(4) yes
C11 . N12 C13 . 108.4(4) yes
C11 . N12 C14 . 125.7(4) yes
C13 . N12 C14 . 125.8(4) yes
Mo1 . C1 O1 . 179.6(4) yes
S1 . C11 N11 . 128.4(3) yes
S1 . C11 N12 . 123.1(3) yes
N11 . C11 N12 . 108.5(3) yes
N11 . C12 C13 . 108.4(4) yes
N11 . C12 H121 . 125.8 no
C13 . C12 H121 . 125.8 no
N12 . C13 C12 . 107.5(4) yes
N12 . C13 H131 . 126.3 no
C12 . C13 H131 . 126.3 no
N12 . C14 H141 . 109.5 no
N12 . C14 H142 . 109.4 no
H141 . C14 H142 . 109.5 no
N12 . C14 H143 . 109.5 no
H141 . C14 H143 . 109.5 no
H142 . C14 H143 . 109.5 no
H521 8_556 C52 O51 . 107.6 no
H521 8_556 C52 C53 . 107.5 no
O51 . C52 C53 . 116.9(16) yes
H521 8_556 C52 H521 . 109.5 no
O51 . C52 H521 . 107.6 no
C53 . C52 H521 . 107.5 no
H532 8_556 C53 C52 . 109.3 no
H532 8_556 C53 H531 . 109.5 no
C52 . C53 H531 . 109.7 no
H532 8_556 C53 H532 . 109.5 no
C52 . C53 H532 . 109.3 no
H531 . C53 H532 . 109.5 no
N11 . B1 N11 8_556 112.0(4) yes
N11 . B1 H1 . 110.1(13) no
N11 8_556 B1 H1 . 110.1(13) no
N11 . B1 H2 . 109.1(14) no
N11 8_556 B1 H2 . 109.1(14) no
H1 . B1 H2 . 106(4) no
Mo1 . H1 B1 . 142(4) yes

loop_
_geom_bond_atom_site_label_1
_geom_bond_atom_site_label_2
_geom_bond_site_symmetry_2
_geom_bond_distance
_geom_bond_publ_flag
Mo1 S1 . 2.5225(12) yes
Mo1 N2 . 1.900(4) yes
Mo1 C1 . 2.010(6) yes
Mo1 H1 . 1.95(6) yes
Mo1 S1 8_556 2.5225(12) yes
Mo1 N2 8_556 1.900(4) yes
S1 C11 . 1.702(4) yes
O1 C1 . 1.134(6) yes
O2 N2 . 1.175(4) yes
O51 C53 2_566 1.17(3) yes
O51 C52 . 1.350(10) yes
O51 H51 . 0.743 no
N11 C11 . 1.351(5) yes
N11 C12 . 1.395(5) yes
N11 B1 . 1.538(4) yes
N12 C11 . 1.348(5) yes
N12 C13 . 1.385(6) yes
N12 C14 . 1.451(6) yes
C12 C13 . 1.334(7) yes
C12 H121 . 1.000 no
C13 H131 . 1.000 no
C14 H141 . 1.000 no
C14 H142 . 1.000 no
C14 H143 . 1.000 no
C52 C53 . 1.425(9) yes
C52 H521 . 1.000 no
C52 H521 8_556 1.000 no
C53 H531 . 1.000 no
C53 H532 . 1.000 no
C53 H532 8_556 1.000 no
B1 H1 . 1.14(5) no
B1 H2 . 1.16(5) no
